data_7124646
loop_
_publ_author_name
'Wu, Shanchao'
'Liu, Na'
'Dong, Guoqiang'
'Ma, Lin'
'Wang, Shengzheng'
'Shi, Wencai'
'Fang, Kun'
'Chen, Shuqiang'
'Li, Jian'
'Zhang, Wannian'
'Sheng, Chunquan'
'Wang, Wei'

_publ_section_title
;
 Facile construction of pyrrolo[1,2-b]isoquinolin-10(5H)-ones via a
 redox-amination-aromatization-Friedel-Crafts acylation cascade reaction
 and discovery of novel topoisomerase inhibitors.
;
_journal_issue 61
_journal_name_full 'Chemical communications (Cambridge, England)'
_journal_page_first 9593
_journal_page_last 9596
_journal_paper_doi 10.1039/c6cc03071h
_journal_volume 52
_journal_year 2016
_chemical_formula_sum 'C18 H13 N O'
_chemical_formula_weight 259.29
_chemical_name_common 'compound 3j'
_chemical_name_systematic 6-phenylpyrrolo[1,2-b]isoquinolin-10(5H)-one
_space_group_crystal_system monoclinic
_space_group_IT_number 14
_space_group_name_Hall '-P 2ybc'
_space_group_name_H-M_alt 'P 1 21/c 1'
_atom_sites_solution_hydrogens geom
_audit_creation_method SHELXL-2013
_audit_update_record
;
2016-03-14 deposited with the CCDC.
2016-06-27 downloaded from the CCDC.
;
_cell_angle_alpha 90
_cell_angle_beta 94.662(4)
_cell_angle_gamma 90
_cell_formula_units_Z 4
_cell_length_a 10.016(4)
_cell_length_b 9.223(3)
_cell_length_c 13.978(5)
_cell_measurement_reflns_used 803
_cell_measurement_temperature 298(2)
_cell_measurement_theta_max 25.616
_cell_measurement_theta_min 2.648
_cell_volume 1287.0(8)
_computing_cell_refinement 'Bruker SMART'
_computing_data_collection 'Bruker SMART'
_computing_data_reduction 'Bruker SHELXTL'
_computing_molecular_graphics 'Bruker SHELXTL'
_computing_publication_material 'Bruker SHELXTL'
_computing_structure_refinement 'SHELXL-2013 (Sheldrick, 2013)'
_computing_structure_solution 'Bruker SHELXTL'
_diffrn_ambient_temperature 298(2)
_diffrn_measured_fraction_theta_full 0.998
_diffrn_measured_fraction_theta_max 0.995
_diffrn_measurement_device_type 'CCD area detector'
_diffrn_measurement_method 'phi and omega scans'
_diffrn_radiation_type MoK\a
_diffrn_radiation_wavelength 0.71073
_diffrn_reflns_av_R_equivalents 0.0566
_diffrn_reflns_av_unetI/netI 0.0563
_diffrn_reflns_Laue_measured_fraction_full 0.998
_diffrn_reflns_Laue_measured_fraction_max 0.995
_diffrn_reflns_limit_h_max 12
_diffrn_reflns_limit_h_min -10
_diffrn_reflns_limit_k_max 9
_diffrn_reflns_limit_k_min -11
_diffrn_reflns_limit_l_max 16
_diffrn_reflns_limit_l_min -17
_diffrn_reflns_number 5708
_diffrn_reflns_point_group_measured_fraction_full 0.998
_diffrn_reflns_point_group_measured_fraction_max 0.995
_diffrn_reflns_theta_full 25.242
_diffrn_reflns_theta_max 25.998
_diffrn_reflns_theta_min 2.040
_exptl_absorpt_coefficient_mu 0.083
_exptl_absorpt_correction_T_max 1.000
_exptl_absorpt_correction_T_min 0.328
_exptl_absorpt_correction_type multi-scan
_exptl_absorpt_process_details sadabs
_exptl_crystal_colour colorless
_exptl_crystal_density_diffrn 1.338
_exptl_crystal_description block
_exptl_crystal_F_000 544
_exptl_crystal_size_max 0.200
_exptl_crystal_size_mid 0.120
_exptl_crystal_size_min 0.100
_refine_diff_density_max 0.174
_refine_diff_density_min -0.166
_refine_diff_density_rms 0.041
_refine_ls_extinction_coef 0.018(3)
_refine_ls_extinction_expression Fc^*^=kFc[1+0.001xFc^2^\l^3^/sin(2\q)]^-1/4^
_refine_ls_extinction_method SHELXL
_refine_ls_goodness_of_fit_ref 0.927
_refine_ls_hydrogen_treatment constr
_refine_ls_matrix_type full
_refine_ls_number_parameters 182
_refine_ls_number_reflns 2525
_refine_ls_number_restraints 0
_refine_ls_restrained_S_all 0.927
_refine_ls_R_factor_all 0.0716
_refine_ls_R_factor_gt 0.0488
_refine_ls_shift/su_max 0.002
_refine_ls_shift/su_mean 0.000
_refine_ls_structure_factor_coef Fsqd
_refine_ls_weighting_details
; 
 w=1/[\s^2^(Fo^2^)+(0.0710P)^2^] 
 where P=(Fo^2^+2Fc^2^)/3 
;
_refine_ls_weighting_scheme calc
_refine_ls_wR_factor_gt 0.1156
_refine_ls_wR_factor_ref 0.1226
_reflns_Friedel_coverage 0.000
_reflns_number_gt 1681
_reflns_number_total 2525
_reflns_threshold_expression 'I > 2\s(I)'
_cod_data_source_file c6cc03071h2.cif
_cod_data_source_block a51209b
_cod_original_sg_symbol_H-M 'P 21/c'
_cod_database_code 7124646
_shelx_space_group_comment
; 
The symmetry employed for this shelxl refinement is uniquely defined 
by the following loop, which should always be used as a source of 
symmetry information in preference to the above space-group names. 
They are only intended as comments. 
;
_shelx_estimated_absorpt_t_min 0.984
_shelx_estimated_absorpt_t_max 0.992
_shelxl_version_number 2013-2

loop_
_space_group_symop_operation_xyz
'x, y, z'
'-x, y+1/2, -z+1/2'
'-x, -y, -z'
'x, -y-1/2, z-1/2'

loop_
_atom_site_label
_atom_site_type_symbol
_atom_site_fract_x
_atom_site_fract_y
_atom_site_fract_z
_atom_site_U_iso_or_equiv
_atom_site_adp_type
_atom_site_occupancy
_atom_site_site_symmetry_order
_atom_site_calc_flag
_atom_site_refinement_flags_posn
_atom_site_refinement_flags_adp
N1 N 0.58593(12) 0.16747(14) 0.48328(8) 0.0431(4) Uani 1 1 d . .
O1 O 0.60711(14) 0.30673(15) 0.72223(8) 0.0759(4) Uani 1 1 d . .
C1 C 0.67497(16) 0.08768(19) 0.43898(11) 0.0533(5) Uani 1 1 d . .
H1 H 0.6656 0.0577 0.3753 0.064 Uiso 1 1 calc R U
C2 C 0.78211(17) 0.0580(2) 0.50366(12) 0.0601(5) Uani 1 1 d . .
H2 H 0.8580 0.0051 0.4915 0.072 Uiso 1 1 calc R U
C3 C 0.75661(17) 0.1208(2) 0.59010(13) 0.0571(5) Uani 1 1 d . .
H3 H 0.8118 0.1168 0.6468 0.069 Uiso 1 1 calc R U
C4 C 0.63500(16) 0.19047(18) 0.57721(11) 0.0465(4) Uani 1 1 d . .
C5 C 0.56658(17) 0.28644(18) 0.63758(11) 0.0506(4) Uani 1 1 d . .
C6 C 0.44666(16) 0.36249(17) 0.59349(11) 0.0458(4) Uani 1 1 d . .
C7 C 0.38580(18) 0.46704(19) 0.64650(12) 0.0577(5) Uani 1 1 d . .
H7 H 0.4231 0.4909 0.7076 0.069 Uiso 1 1 calc R U
C8 C 0.27111(19) 0.5358(2) 0.60991(13) 0.0633(5) Uani 1 1 d . .
H8 H 0.2337 0.6099 0.6441 0.076 Uiso 1 1 calc R U
C9 C 0.21216(18) 0.49324(19) 0.52146(12) 0.0578(5) Uani 1 1 d . .
H9 H 0.1324 0.5368 0.4979 0.069 Uiso 1 1 calc R U
C10 C 0.26854(16) 0.38750(17) 0.46691(11) 0.0466(4) Uani 1 1 d . .
C11 C 0.39063(15) 0.32500(16) 0.50151(10) 0.0416(4) Uani 1 1 d . .
C12 C 0.45694(15) 0.21688(17) 0.44064(10) 0.0449(4) Uani 1 1 d . .
H12A H 0.3983 0.1338 0.4297 0.054 Uiso 1 1 calc R U
H12B H 0.4691 0.2604 0.3788 0.054 Uiso 1 1 calc R U
C13 C 0.19272(16) 0.33554(17) 0.37665(11) 0.0471(4) Uani 1 1 d . .
C14 C 0.23852(18) 0.3536(2) 0.28673(12) 0.0562(5) Uani 1 1 d . .
H14 H 0.3179 0.4036 0.2805 0.067 Uiso 1 1 calc R U
C15 C 0.1676(2) 0.2980(2) 0.20616(13) 0.0655(5) Uani 1 1 d . .
H15 H 0.1991 0.3115 0.1460 0.079 Uiso 1 1 calc R U
C16 C 0.0507(2) 0.2228(2) 0.21434(15) 0.0699(6) Uani 1 1 d . .
H16 H 0.0045 0.1831 0.1602 0.084 Uiso 1 1 calc R U
C17 C 0.00248(19) 0.2065(2) 0.30301(15) 0.0710(6) Uani 1 1 d . .
H17 H -0.0777 0.1575 0.3087 0.085 Uiso 1 1 calc R U
C18 C 0.07275(17) 0.2626(2) 0.38339(14) 0.0581(5) Uani 1 1 d . .
H18 H 0.0393 0.2513 0.4431 0.070 Uiso 1 1 calc R U

loop_
_atom_site_aniso_label
_atom_site_aniso_U_11
_atom_site_aniso_U_22
_atom_site_aniso_U_33
_atom_site_aniso_U_23
_atom_site_aniso_U_13
_atom_site_aniso_U_12
N1 0.0430(8) 0.0499(8) 0.0355(7) 0.0041(6) -0.0029(6) -0.0013(6)
O1 0.0923(10) 0.0899(10) 0.0419(7) -0.0129(6) -0.0165(7) 0.0006(8)
C1 0.0527(10) 0.0632(11) 0.0438(9) 0.0014(8) 0.0033(8) 0.0078(9)
C2 0.0484(10) 0.0716(12) 0.0590(11) 0.0100(10) -0.0025(8) 0.0100(9)
C3 0.0511(11) 0.0655(11) 0.0519(10) 0.0079(9) -0.0135(8) -0.0082(9)
C4 0.0479(10) 0.0530(9) 0.0369(8) 0.0027(8) -0.0059(7) -0.0094(8)
C5 0.0594(11) 0.0539(10) 0.0371(9) -0.0007(8) -0.0046(8) -0.0137(8)
C6 0.0519(10) 0.0464(9) 0.0395(9) -0.0018(8) 0.0057(7) -0.0110(8)
C7 0.0704(12) 0.0558(10) 0.0472(10) -0.0073(9) 0.0069(9) -0.0114(9)
C8 0.0745(13) 0.0529(10) 0.0645(12) -0.0104(10) 0.0180(10) 0.0002(10)
C9 0.0584(11) 0.0535(10) 0.0622(11) 0.0020(9) 0.0089(9) 0.0055(9)
C10 0.0495(10) 0.0450(9) 0.0458(9) 0.0055(8) 0.0067(7) -0.0029(8)
C11 0.0458(9) 0.0416(8) 0.0375(9) 0.0034(7) 0.0042(7) -0.0059(7)
C12 0.0437(9) 0.0522(10) 0.0372(8) 0.0024(7) -0.0053(7) 0.0000(7)
C13 0.0439(9) 0.0459(9) 0.0504(10) 0.0038(8) -0.0021(7) 0.0082(7)
C14 0.0514(10) 0.0646(11) 0.0517(11) 0.0095(9) -0.0016(8) -0.0004(9)
C15 0.0655(13) 0.0794(14) 0.0498(11) 0.0015(10) -0.0056(9) 0.0137(11)
C16 0.0563(12) 0.0800(14) 0.0696(13) -0.0167(11) -0.0182(10) 0.0142(11)
C17 0.0466(11) 0.0806(14) 0.0845(15) -0.0087(12) -0.0035(10) -0.0016(10)
C18 0.0482(10) 0.0659(11) 0.0598(11) 0.0025(9) 0.0033(8) 0.0037(9)

loop_
_atom_type_symbol
_atom_type_description
_atom_type_scat_dispersion_real
_atom_type_scat_dispersion_imag
_atom_type_scat_source
C C 0.0033 0.0016 'International Tables Vol C Tables 4.2.6.8 and 6.1.1.4'
H H 0.0000 0.0000 'International Tables Vol C Tables 4.2.6.8 and 6.1.1.4'
N N 0.0061 0.0033 'International Tables Vol C Tables 4.2.6.8 and 6.1.1.4'
O O 0.0106 0.0060 'International Tables Vol C Tables 4.2.6.8 and 6.1.1.4'

loop_
_geom_angle_atom_site_label_1
_geom_angle_atom_site_label_2
_geom_angle_atom_site_label_3
_geom_angle
C1 N1 C4 108.89(13)
C1 N1 C12 125.72(13)
C4 N1 C12 125.35(13)
N1 C1 C2 108.53(15)
C1 C2 C3 107.56(16)
C4 C3 C2 107.81(15)
C3 C4 N1 107.21(15)
C3 C4 C5 132.14(15)
N1 C4 C5 120.26(14)
O1 C5 C4 121.46(16)
O1 C5 C6 121.32(16)
C4 C5 C6 117.21(13)
C7 C6 C11 120.02(16)
C7 C6 C5 118.92(14)
C11 C6 C5 120.99(14)
C8 C7 C6 120.83(16)
C7 C8 C9 119.01(17)
C8 C9 C10 121.88(16)
C9 C10 C11 118.84(15)
C9 C10 C13 119.16(15)
C11 C10 C13 121.84(14)
C10 C11 C6 119.17(14)
C10 C11 C12 119.44(13)
C6 C11 C12 121.38(14)
N1 C12 C11 113.33(12)
C14 C13 C18 118.25(16)
C14 C13 C10 122.99(15)
C18 C13 C10 118.74(15)
C15 C14 C13 120.67(18)
C16 C15 C14 120.35(19)
C15 C16 C17 119.66(18)
C16 C17 C18 120.04(18)
C17 C18 C13 120.99(17)

loop_
_geom_bond_atom_site_label_1
_geom_bond_atom_site_label_2
_geom_bond_distance
N1 C1 1.345(2)
N1 C4 1.3805(19)
N1 C12 1.4515(19)
O1 C5 1.2336(19)
C1 C2 1.374(2)
C2 C3 1.383(3)
C3 C4 1.376(2)
C4 C5 1.435(2)
C5 C6 1.481(2)
C6 C7 1.387(2)
C6 C11 1.404(2)
C7 C8 1.374(3)
C8 C9 1.383(2)
C9 C10 1.386(2)
C10 C11 1.402(2)
C10 C13 1.498(2)
C11 C12 1.500(2)
C13 C14 1.383(2)
C13 C18 1.387(2)
C14 C15 1.381(3)
C15 C16 1.373(3)
C16 C17 1.375(3)
C17 C18 1.377(3)

loop_
_geom_torsion_atom_site_label_1
_geom_torsion_atom_site_label_2
_geom_torsion_atom_site_label_3
_geom_torsion_atom_site_label_4
_geom_torsion
C4 N1 C1 C2 0.16(19)
C12 N1 C1 C2 -177.68(15)
N1 C1 C2 C3 0.5(2)
C1 C2 C3 C4 -0.9(2)
C2 C3 C4 N1 1.02(19)
C2 C3 C4 C5 -171.60(17)
C1 N1 C4 C3 -0.74(18)
C12 N1 C4 C3 177.12(14)
C1 N1 C4 C5 172.93(14)
C12 N1 C4 C5 -9.2(2)
C3 C4 C5 O1 -9.5(3)
N1 C4 C5 O1 178.68(15)
C3 C4 C5 C6 169.33(17)
N1 C4 C5 C6 -2.5(2)
O1 C5 C6 C7 5.3(2)
C4 C5 C6 C7 -173.53(14)
O1 C5 C6 C11 -171.45(15)
C4 C5 C6 C11 9.7(2)
C11 C6 C7 C8 -0.4(3)
C5 C6 C7 C8 -177.22(15)
C6 C7 C8 C9 3.9(3)
C7 C8 C9 C10 -2.8(3)
C8 C9 C10 C11 -1.7(3)
C8 C9 C10 C13 173.75(16)
C9 C10 C11 C6 5.1(2)
C13 C10 C11 C6 -170.25(14)
C9 C10 C11 C12 -176.39(14)
C13 C10 C11 C12 8.3(2)
C7 C6 C11 C10 -4.1(2)
C5 C6 C11 C10 172.62(14)
C7 C6 C11 C12 177.44(14)
C5 C6 C11 C12 -5.8(2)
C1 N1 C12 C11 -169.85(14)
C4 N1 C12 C11 12.6(2)
C10 C11 C12 N1 176.78(13)
C6 C11 C12 N1 -4.8(2)
C9 C10 C13 C14 116.81(18)
C11 C10 C13 C14 -67.8(2)
C9 C10 C13 C18 -65.0(2)
C11 C10 C13 C18 110.39(18)
C18 C13 C14 C15 -1.1(3)
C10 C13 C14 C15 177.13(15)
C13 C14 C15 C16 -0.5(3)
C14 C15 C16 C17 1.8(3)
C15 C16 C17 C18 -1.4(3)
C16 C17 C18 C13 -0.2(3)
C14 C13 C18 C17 1.5(3)
C10 C13 C18 C17 -176.83(16)
